data_7707574
loop_
_publ_author_name
'Chapple, Peter M.'
'Hamdoun, Ghanem'
'Roisnel, Thierry'
'Carpentier, Jean-Fran\,cois'
'Oulyadi, Hassan'
'Sarazin, Yann'

_publ_section_title
;
 Bis(imino)carbazolate lead(II) fluoride and related halides.
;
_journal_issue 26
_journal_name_full 'Dalton transactions (Cambridge, England : 2003)'
_journal_page_first 9021
_journal_page_last 9025
_journal_paper_doi 10.1039/d1dt01615f
_journal_volume 50
_journal_year 2021
_chemical_compound_source 'synthesis as described'
_chemical_formula_moiety 'C46 H58 Cl N3 Pb, C7 H8'
_chemical_formula_sum 'C53 H66 Cl N3 Pb'
_chemical_formula_weight 987.72
_space_group_crystal_system monoclinic
_space_group_IT_number 14
_space_group_name_Hall '-P 2ybc'
_space_group_name_H-M_alt 'P 1 21/c 1'
_atom_sites_solution_hydrogens geom
_atom_sites_solution_primary dual
_atom_sites_solution_secondary difmap
_audit_update_record
;
2021-04-26 deposited with the CCDC.	2021-06-04 downloaded from the CCDC.
;
_cell_angle_alpha 90
_cell_angle_beta 90.349(3)
_cell_angle_gamma 90
_cell_formula_units_Z 4
_cell_length_a 20.1691(19)
_cell_length_b 10.2808(11)
_cell_length_c 23.564(2)
_cell_measurement_reflns_used 9879
_cell_measurement_temperature 150(2)
_cell_measurement_theta_max 27.4956
_cell_measurement_theta_min 2.2235
_cell_measurement_wavelength 0.710730
_cell_volume 4886.0(8)
_computing_cell_refinement 'APEX3 (Bruker, 2015)'
_computing_data_collection 'Bruker APEX3 (Bruker, 2015)'
_computing_data_reduction 'SAINT (Bruker, 2014)'
_computing_molecular_graphics
;
   'SXGRAPH (L. Farrugia, 1999), Mercury (CSD, 2016)'
;
_computing_publication_material 'CRYSCALC (T. Roisnel, local program, 2019)'
_computing_structure_refinement 'SHELXL-2018_3 (Sheldrick, 2018)'
_computing_structure_solution 'SHELXT 2018_2 (Sheldrick, 2018)'
_diffrn_ambient_temperature 150(2)
_diffrn_detector '(CMOS) PHOTON 100'
_diffrn_detector_area_resol_mean 10.4167
_diffrn_measured_fraction_theta_full 0.999
_diffrn_measured_fraction_theta_max 0.997
_diffrn_measurement_device_type 'D8 VENTURE Bruker AXS'
_diffrn_measurement_method 'rotation images'
_diffrn_orient_matrix_UB_11 -0.0193608
_diffrn_orient_matrix_UB_12 -0.0882694
_diffrn_orient_matrix_UB_13 -0.0066760
_diffrn_orient_matrix_UB_21 -0.0453226
_diffrn_orient_matrix_UB_22 0.0391189
_diffrn_orient_matrix_UB_23 -0.0024346
_diffrn_orient_matrix_UB_31 0.0054205
_diffrn_orient_matrix_UB_32 0.0118082
_diffrn_orient_matrix_UB_33 -0.0418394
_diffrn_radiation_monochromator 'multilayer monochromator'
_diffrn_radiation_probe x-ray
_diffrn_radiation_source 'Incoatec microfocus sealed tube'
_diffrn_radiation_type MoK\a
_diffrn_radiation_wavelength 0.71073
_diffrn_reflns_av_R_equivalents 0.0438
_diffrn_reflns_av_unetI/netI 0.0348
_diffrn_reflns_limit_h_max 26
_diffrn_reflns_limit_h_min -26
_diffrn_reflns_limit_k_max 11
_diffrn_reflns_limit_k_min -13
_diffrn_reflns_limit_l_max 30
_diffrn_reflns_limit_l_min -28
_diffrn_reflns_number 50152
_diffrn_reflns_theta_full 25.242
_diffrn_reflns_theta_max 27.517
_diffrn_reflns_theta_min 2.161
_diffrn_source_current 1.00
_diffrn_source_power 50.0
_diffrn_source_voltage 50.00
_exptl_absorpt_coefficient_mu 3.544
_exptl_absorpt_correction_T_max 0.899
_exptl_absorpt_correction_T_min 0.751
_exptl_absorpt_correction_type multi-scan
_exptl_absorpt_process_details
;
  [Sheldrick, G.M. (2014). SADABS Bruker AXS Inc., Madison, Wisconsin, USA]
;
_exptl_crystal_colour yellow
_exptl_crystal_density_diffrn 1.343
_exptl_crystal_description prism
_exptl_crystal_F_000 2016
_exptl_crystal_size_max 0.150
_exptl_crystal_size_mid 0.060
_exptl_crystal_size_min 0.030
_refine_diff_density_max 1.088
_refine_diff_density_min -2.233
_refine_diff_density_rms 0.111
_refine_ls_extinction_method none
_refine_ls_goodness_of_fit_ref 1.026
_refine_ls_hydrogen_treatment constr
_refine_ls_matrix_type full
_refine_ls_number_parameters 497
_refine_ls_number_reflns 11236
_refine_ls_number_restraints 0
_refine_ls_restrained_S_all 1.026
_refine_ls_R_factor_all 0.0477
_refine_ls_R_factor_gt 0.0405
_refine_ls_shift/su_max 0.004
_refine_ls_shift/su_mean 0.000
_refine_ls_structure_factor_coef Fsqd
_refine_ls_weighting_details 'w=1/[\s^2^(Fo^2^)+(0.0781P)^2^+15.3905P] where P=(Fo^2^+2Fc^2^)/3'
_refine_ls_weighting_scheme calc
_refine_ls_wR_factor_gt 0.1190
_refine_ls_wR_factor_ref 0.1241
_reflns_number_gt 10142
_reflns_number_total 11236
_reflns_threshold_expression >2sigma(I)
_cod_data_source_file d1dt01615f2.cif
_cod_data_source_block 3
_cod_depositor_comments 'Adding full bibliography for 7707569--7707575.cif.'
_cod_original_sg_symbol_H-M 'P 21/c'
_cod_database_code 7707574

loop_
_space_group_symop_operation_xyz
'x, y, z'
'-x, y+1/2, -z+1/2'
'-x, -y, -z'
'x, -y-1/2, z-1/2'

loop_
_atom_site_label
_atom_site_type_symbol
_atom_site_fract_x
_atom_site_fract_y
_atom_site_fract_z
_atom_site_U_iso_or_equiv
_atom_site_adp_type
_atom_site_occupancy
_atom_site_site_symmetry_order
_atom_site_calc_flag
_atom_site_refinement_flags_posn
_atom_site_refinement_flags_adp
_atom_site_refinement_flags_occupancy
_atom_site_disorder_assembly
_atom_site_disorder_group
Pb1 Pb 0.76051(2) 0.34753(2) 0.60692(2) 0.01779(7) Uani 1 1 d . . . . .
Cl1 Cl 0.70988(6) 0.11970(13) 0.61517(6) 0.0293(3) Uani 1 1 d . . . . .
N1 N 0.72305(18) 0.3890(4) 0.69677(15) 0.0140(7) Uani 1 1 d . . . . .
N21 N 0.86365(17) 0.2950(4) 0.66517(15) 0.0146(7) Uani 1 1 d . . . . .
C12 C 0.9186(2) 0.2659(5) 0.62852(18) 0.0167(9) Uani 1 1 d . . . . .
C13 C 0.9545(2) 0.3718(5) 0.6067(2) 0.0203(9) Uani 1 1 d . . . . .
C14 C 1.0057(3) 0.3432(5) 0.5688(2) 0.0279(11) Uani 1 1 d . . . . .
H14 H 1.031234 0.411979 0.553269 0.033 Uiso 1 1 calc R U . . .
C15 C 1.0196(2) 0.2163(6) 0.5538(2) 0.0280(11) Uani 1 1 d . . . . .
H15 H 1.054947 0.198840 0.528404 0.034 Uiso 1 1 calc R U . . .
C16 C 0.9829(3) 0.1153(5) 0.5751(2) 0.0257(10) Uani 1 1 d . . . . .
H16 H 0.992881 0.029129 0.563332 0.031 Uiso 1 1 calc R U . . .
C17 C 0.9312(2) 0.1352(5) 0.6136(2) 0.0192(9) Uani 1 1 d . . . . .
C18 C 0.9404(3) 0.5095(5) 0.6261(2) 0.0235(10) Uani 1 1 d . . . . .
H18 H 0.892701 0.513169 0.637415 0.028 Uiso 1 1 calc R U . . .
C19 C 0.9818(3) 0.5445(6) 0.6783(3) 0.0411(14) Uani 1 1 d . . . . .
H19A H 0.972972 0.481852 0.708714 0.062 Uiso 1 1 calc R U . . .
H19B H 0.970100 0.632127 0.691157 0.062 Uiso 1 1 calc R U . . .
H19C H 1.028978 0.541839 0.668639 0.062 Uiso 1 1 calc R U . . .
C20 C 0.9504(4) 0.6103(6) 0.5795(3) 0.0417(14) Uani 1 1 d . . . . .
H20A H 0.997530 0.614489 0.569728 0.063 Uiso 1 1 calc R U . . .
H20B H 0.935710 0.695656 0.593038 0.063 Uiso 1 1 calc R U . . .
H20C H 0.924526 0.585603 0.545914 0.063 Uiso 1 1 calc R U . . .
C21 C 0.8925(3) 0.0232(5) 0.6378(2) 0.0251(10) Uani 1 1 d . . . . .
H21 H 0.854176 0.060015 0.659225 0.030 Uiso 1 1 calc R U . . .
C22 C 0.8647(3) -0.0652(6) 0.5911(3) 0.0366(13) Uani 1 1 d . . . . .
H22A H 0.832362 -0.016699 0.568165 0.055 Uiso 1 1 calc R U . . .
H22B H 0.842906 -0.140560 0.608352 0.055 Uiso 1 1 calc R U . . .
H22C H 0.900914 -0.094989 0.566799 0.055 Uiso 1 1 calc R U . . .
C23 C 0.9353(3) -0.0539(6) 0.6797(3) 0.0385(13) Uani 1 1 d . . . . .
H23A H 0.972946 -0.092203 0.659598 0.058 Uiso 1 1 calc R U . . .
H23B H 0.908656 -0.123283 0.696687 0.058 Uiso 1 1 calc R U . . .
H23C H 0.951644 0.004303 0.709559 0.058 Uiso 1 1 calc R U . . .
C24 C 0.8707(2) 0.2849(4) 0.71877(18) 0.0167(8) Uani 1 1 d . . . . .
H24 H 0.912499 0.256619 0.732903 0.020 Uiso 1 1 calc R U . . .
C25 C 0.8193(2) 0.3134(4) 0.75963(18) 0.0147(8) Uani 1 1 d . . . . .
C26 C 0.8376(2) 0.2967(5) 0.81671(19) 0.0185(9) Uani 1 1 d . . . . .
H26 H 0.881325 0.266787 0.824514 0.022 Uiso 1 1 calc R U . . .
C27 C 0.7966(2) 0.3205(4) 0.86249(19) 0.0159(8) Uani 1 1 d . . . . .
C28 C 0.7320(2) 0.3607(5) 0.85030(19) 0.0190(9) Uani 1 1 d . . . . .
H28 H 0.701708 0.375624 0.880300 0.023 Uiso 1 1 calc R U . . .
C29 C 0.7119(2) 0.3791(4) 0.79412(19) 0.0168(9) Uani 1 1 d . . . . .
C30 C 0.7542(2) 0.3585(4) 0.74766(19) 0.0139(8) Uani 1 1 d . . . . .
C31 C 0.8230(2) 0.3033(5) 0.92340(19) 0.0223(10) Uani 1 1 d . . . . .
C32 C 0.7719(3) 0.3435(6) 0.9675(2) 0.0318(13) Uani 1 1 d . . . . .
H32A H 0.759476 0.434643 0.961426 0.048 Uiso 1 1 calc R U . . .
H32B H 0.791018 0.333519 1.005602 0.048 Uiso 1 1 calc R U . . .
H32C H 0.732546 0.288338 0.963835 0.048 Uiso 1 1 calc R U . . .
C33 C 0.8418(3) 0.1622(6) 0.9336(3) 0.0393(14) Uani 1 1 d . . . . .
H33A H 0.802077 0.107616 0.931019 0.059 Uiso 1 1 calc R U . . .
H33B H 0.861666 0.153372 0.971486 0.059 Uiso 1 1 calc R U . . .
H33C H 0.873859 0.134553 0.904946 0.059 Uiso 1 1 calc R U . . .
C34 C 0.8845(3) 0.3901(8) 0.9314(2) 0.0414(15) Uani 1 1 d . . . . .
H34A H 0.918850 0.363725 0.904449 0.062 Uiso 1 1 calc R U . . .
H34B H 0.901485 0.380665 0.970213 0.062 Uiso 1 1 calc R U . . .
H34C H 0.872442 0.481094 0.924514 0.062 Uiso 1 1 calc R U . . .
N41 N 0.65118(19) 0.4504(4) 0.58240(15) 0.0180(7) Uani 1 1 d . . . . .
C42 C 0.6432(2) 0.4589(5) 0.52155(18) 0.0186(9) Uani 1 1 d . . . . .
C43 C 0.6792(2) 0.5546(5) 0.4926(2) 0.0217(9) Uani 1 1 d . . . . .
C44 C 0.6756(3) 0.5557(6) 0.4334(2) 0.0290(11) Uani 1 1 d . . . . .
H44 H 0.699151 0.620087 0.412854 0.035 Uiso 1 1 calc R U . . .
C45 C 0.6384(3) 0.4651(6) 0.4044(2) 0.0332(12) Uani 1 1 d . . . . .
H45 H 0.636781 0.467095 0.364071 0.040 Uiso 1 1 calc R U . . .
C46 C 0.6035(3) 0.3716(5) 0.4334(2) 0.0245(10) Uani 1 1 d . . . . .
H46 H 0.577750 0.310113 0.412799 0.029 Uiso 1 1 calc R U . . .
C47 C 0.6053(2) 0.3653(5) 0.4928(2) 0.0194(9) Uani 1 1 d . . . . .
C48 C 0.7197(3) 0.6595(5) 0.5240(2) 0.0264(11) Uani 1 1 d . . . . .
H48 H 0.731931 0.623702 0.562098 0.032 Uiso 1 1 calc R U . . .
C49 C 0.6785(3) 0.7794(7) 0.5336(3) 0.0494(18) Uani 1 1 d . . . . .
H49A H 0.704756 0.844033 0.554485 0.074 Uiso 1 1 calc R U . . .
H49B H 0.639144 0.756563 0.555639 0.074 Uiso 1 1 calc R U . . .
H49C H 0.664771 0.815803 0.496923 0.074 Uiso 1 1 calc R U . . .
C50 C 0.7840(3) 0.6925(8) 0.4935(3) 0.0523(19) Uani 1 1 d . . . . .
H50A H 0.773760 0.737909 0.457946 0.079 Uiso 1 1 calc R U . . .
H50B H 0.808228 0.612164 0.485185 0.079 Uiso 1 1 calc R U . . .
H50C H 0.811361 0.748630 0.517764 0.079 Uiso 1 1 calc R U . . .
C51 C 0.5665(2) 0.2577(5) 0.5226(2) 0.0230(10) Uani 1 1 d . . . . .
H51 H 0.580234 0.258365 0.563405 0.028 Uiso 1 1 calc R U . . .
C52 C 0.5807(3) 0.1214(6) 0.4994(3) 0.0356(13) Uani 1 1 d . . . . .
H52A H 0.567825 0.117368 0.459274 0.053 Uiso 1 1 calc R U . . .
H52B H 0.555216 0.057094 0.520888 0.053 Uiso 1 1 calc R U . . .
H52C H 0.628135 0.102481 0.503241 0.053 Uiso 1 1 calc R U . . .
C53 C 0.4921(3) 0.2875(7) 0.5203(3) 0.0436(15) Uani 1 1 d . . . . .
H53A H 0.484435 0.376654 0.533388 0.065 Uiso 1 1 calc R U . . .
H53B H 0.468413 0.226523 0.544876 0.065 Uiso 1 1 calc R U . . .
H53C H 0.475990 0.278309 0.481199 0.065 Uiso 1 1 calc R U . . .
C54 C 0.6040(2) 0.4816(5) 0.61570(19) 0.0191(9) Uani 1 1 d . . . . .
H54 H 0.564863 0.515835 0.598809 0.023 Uiso 1 1 calc R U . . .
C55 C 0.6050(2) 0.4693(5) 0.67692(18) 0.0183(9) Uani 1 1 d . . . . .
C56 C 0.5455(2) 0.5032(5) 0.7045(2) 0.0232(10) Uani 1 1 d . . . . .
H56 H 0.509436 0.532360 0.681785 0.028 Uiso 1 1 calc R U . . .
C57 C 0.5365(2) 0.4967(5) 0.7630(2) 0.0253(11) Uani 1 1 d . . . . .
C58 C 0.5906(2) 0.4567(5) 0.79577(19) 0.0234(10) Uani 1 1 d . . . . .
H58 H 0.586794 0.452503 0.835891 0.028 Uiso 1 1 calc R U . . .
C59 C 0.6504(2) 0.4228(5) 0.77007(19) 0.0181(9) Uani 1 1 d . . . . .
C60 C 0.6589(2) 0.4275(4) 0.71078(17) 0.0139(8) Uani 1 1 d . . . . .
C61 C 0.4712(3) 0.5310(7) 0.7921(2) 0.0394(15) Uani 1 1 d . . . . .
C62 C 0.4841(5) 0.6506(10) 0.8314(4) 0.078(3) Uani 1 1 d . . . . .
H62A H 0.500411 0.723505 0.808605 0.117 Uiso 1 1 calc R U . . .
H62B H 0.517210 0.627771 0.860278 0.117 Uiso 1 1 calc R U . . .
H62C H 0.442629 0.675751 0.849925 0.117 Uiso 1 1 calc R U . . .
C63 C 0.4483(4) 0.4205(10) 0.8286(4) 0.068(3) Uani 1 1 d . . . . .
H63A H 0.407221 0.445251 0.847866 0.102 Uiso 1 1 calc R U . . .
H63B H 0.482487 0.400152 0.856926 0.102 Uiso 1 1 calc R U . . .
H63C H 0.440054 0.343879 0.804834 0.102 Uiso 1 1 calc R U . . .
C64 C 0.4178(3) 0.5736(10) 0.7511(3) 0.064(3) Uani 1 1 d . . . . .
H64A H 0.407121 0.501889 0.725213 0.096 Uiso 1 1 calc R U . . .
H64B H 0.433497 0.648438 0.729174 0.096 Uiso 1 1 calc R U . . .
H64C H 0.377994 0.598274 0.772204 0.096 Uiso 1 1 calc R U . . .
C101 C 0.7676(3) 0.9099(6) 0.7554(3) 0.0800(12) Uani 1 1 d G . . . .
H101 H 0.740361 0.973308 0.737423 0.096 Uiso 1 1 calc R U . . .
C102 C 0.8033(3) 0.9420(5) 0.8041(3) 0.0800(12) Uani 1 1 d G . . . .
H102 H 0.800433 1.027274 0.819365 0.096 Uiso 1 1 calc R U . . .
C103 C 0.8431(3) 0.8492(6) 0.8304(2) 0.0800(12) Uani 1 1 d G . . . .
H103 H 0.867456 0.871123 0.863635 0.096 Uiso 1 1 calc R U . . .
C104 C 0.8472(3) 0.7244(5) 0.8080(3) 0.0800(12) Uani 1 1 d G . . . .
H104 H 0.874408 0.661005 0.825963 0.096 Uiso 1 1 calc R U . . .
C105 C 0.8115(4) 0.6923(5) 0.7593(3) 0.0800(12) Uani 1 1 d G . . . .
H105 H 0.814337 0.607037 0.744021 0.096 Uiso 1 1 calc R U . . .
C106 C 0.7717(3) 0.7851(6) 0.7330(2) 0.0800(12) Uani 1 1 d G . . . .
C107 C 0.7356(7) 0.7467(14) 0.6852(5) 0.118(5) Uani 1 1 d . . . . .
H10A H 0.723884 0.823468 0.662650 0.177 Uiso 1 1 calc R U . . .
H10B H 0.695068 0.702101 0.697144 0.177 Uiso 1 1 calc R U . . .
H10C H 0.762507 0.687498 0.662282 0.177 Uiso 1 1 calc R U . . .

loop_
_atom_site_aniso_label
_atom_site_aniso_U_11
_atom_site_aniso_U_22
_atom_site_aniso_U_33
_atom_site_aniso_U_23
_atom_site_aniso_U_13
_atom_site_aniso_U_12
Pb1 0.01439(10) 0.02852(11) 0.01049(10) -0.00160(6) 0.00249(6) 0.00257(7)
Cl1 0.0274(6) 0.0278(6) 0.0326(7) -0.0091(5) 0.0041(5) -0.0035(5)
N1 0.0143(17) 0.0166(17) 0.0111(16) -0.0042(13) 0.0022(13) 0.0012(14)
N21 0.0113(16) 0.0204(18) 0.0123(17) -0.0034(14) 0.0050(13) 0.0026(14)
C12 0.0146(19) 0.026(2) 0.0097(18) -0.0015(16) 0.0011(15) 0.0055(17)
C13 0.019(2) 0.024(2) 0.018(2) -0.0032(18) -0.0018(18) 0.0022(18)
C14 0.022(2) 0.038(3) 0.023(3) 0.003(2) 0.009(2) 0.000(2)
C15 0.020(2) 0.044(3) 0.021(2) -0.003(2) 0.0088(19) 0.008(2)
C16 0.025(2) 0.028(3) 0.024(2) -0.005(2) 0.004(2) 0.009(2)
C17 0.017(2) 0.024(2) 0.016(2) -0.0057(17) 0.0003(17) 0.0040(18)
C18 0.025(2) 0.019(2) 0.027(2) -0.0022(19) 0.0064(19) -0.0002(19)
C19 0.051(4) 0.038(3) 0.034(3) -0.007(3) -0.003(3) -0.008(3)
C20 0.049(4) 0.034(3) 0.042(3) 0.009(3) 0.009(3) 0.008(3)
C21 0.026(2) 0.022(2) 0.027(2) 0.0004(19) 0.0057(19) 0.0010(19)
C22 0.040(3) 0.029(3) 0.041(3) -0.007(2) -0.003(3) -0.001(2)
C23 0.044(3) 0.038(3) 0.033(3) 0.007(3) -0.002(2) 0.000(3)
C24 0.0137(19) 0.020(2) 0.016(2) 0.0006(17) 0.0020(16) 0.0025(16)
C25 0.015(2) 0.016(2) 0.013(2) 0.0002(16) 0.0024(16) 0.0030(16)
C26 0.017(2) 0.022(2) 0.017(2) 0.0010(17) 0.0021(17) 0.0004(18)
C27 0.018(2) 0.017(2) 0.012(2) 0.0008(16) 0.0007(16) -0.0020(16)
C28 0.019(2) 0.025(2) 0.013(2) -0.0005(17) 0.0051(17) -0.0028(18)
C29 0.018(2) 0.020(2) 0.012(2) -0.0025(16) 0.0023(16) -0.0004(17)
C30 0.0127(19) 0.0140(19) 0.015(2) 0.0020(15) 0.0035(16) -0.0007(15)
C31 0.018(2) 0.039(3) 0.010(2) 0.0020(19) 0.0014(16) -0.001(2)
C32 0.029(3) 0.054(4) 0.012(2) 0.003(2) 0.002(2) 0.003(2)
C33 0.042(3) 0.051(4) 0.025(3) 0.015(2) -0.003(2) 0.010(3)
C34 0.030(3) 0.074(4) 0.020(3) 0.000(3) -0.003(2) -0.027(3)
N41 0.0195(18) 0.0232(19) 0.0112(17) 0.0003(15) -0.0009(13) -0.0001(16)
C42 0.018(2) 0.025(2) 0.013(2) 0.0014(17) -0.0009(16) 0.0054(18)
C43 0.018(2) 0.028(2) 0.019(2) -0.0015(19) -0.0048(17) 0.0009(19)
C44 0.032(3) 0.038(3) 0.017(2) 0.007(2) -0.0014(19) -0.009(2)
C45 0.040(3) 0.048(3) 0.011(2) 0.004(2) -0.005(2) -0.007(3)
C46 0.027(2) 0.028(3) 0.018(2) -0.0023(19) -0.0063(19) -0.005(2)
C47 0.015(2) 0.023(2) 0.020(2) 0.0003(18) -0.0014(17) -0.0007(17)
C48 0.030(3) 0.025(3) 0.024(3) 0.0037(19) -0.005(2) 0.000(2)
C49 0.040(3) 0.035(3) 0.073(5) -0.022(3) -0.014(3) 0.008(3)
C50 0.037(3) 0.067(5) 0.053(4) -0.024(4) 0.005(3) -0.023(3)
C51 0.018(2) 0.028(2) 0.023(2) 0.0015(19) -0.0030(18) -0.0052(19)
C52 0.038(3) 0.024(3) 0.044(3) 0.000(2) 0.001(3) -0.007(2)
C53 0.020(3) 0.058(4) 0.053(4) 0.012(3) 0.001(3) -0.002(3)
C54 0.019(2) 0.023(2) 0.015(2) 0.0025(17) 0.0003(16) 0.0050(18)
C55 0.019(2) 0.023(2) 0.013(2) -0.0004(17) 0.0030(16) 0.0072(18)
C56 0.020(2) 0.033(3) 0.017(2) -0.0005(19) 0.0005(18) 0.009(2)
C57 0.019(2) 0.039(3) 0.018(2) -0.002(2) 0.0068(18) 0.009(2)
C58 0.024(2) 0.033(3) 0.014(2) -0.0034(19) 0.0058(17) 0.007(2)
C59 0.018(2) 0.022(2) 0.015(2) -0.0012(16) -0.0003(16) 0.0012(17)
C60 0.0150(19) 0.014(2) 0.0127(19) -0.0004(15) 0.0060(15) 0.0038(15)
C61 0.027(3) 0.068(4) 0.024(3) 0.002(3) 0.009(2) 0.025(3)
C62 0.051(5) 0.108(8) 0.075(6) -0.055(6) 0.007(4) 0.022(5)
C63 0.034(4) 0.096(7) 0.074(5) 0.032(5) 0.031(4) 0.016(4)
C64 0.037(4) 0.126(8) 0.029(3) 0.012(4) 0.009(3) 0.037(4)
C101 0.093(3) 0.063(2) 0.085(3) 0.003(2) 0.017(2) -0.027(2)
C102 0.093(3) 0.063(2) 0.085(3) 0.003(2) 0.017(2) -0.027(2)
C103 0.093(3) 0.063(2) 0.085(3) 0.003(2) 0.017(2) -0.027(2)
C104 0.093(3) 0.063(2) 0.085(3) 0.003(2) 0.017(2) -0.027(2)
C105 0.093(3) 0.063(2) 0.085(3) 0.003(2) 0.017(2) -0.027(2)
C106 0.093(3) 0.063(2) 0.085(3) 0.003(2) 0.017(2) -0.027(2)
C107 0.142(12) 0.114(10) 0.097(9) 0.024(8) -0.017(8) -0.071(9)

loop_
_atom_type_symbol
_atom_type_description
_atom_type_scat_dispersion_real
_atom_type_scat_dispersion_imag
_atom_type_scat_source
C C 0.0033 0.0016 'International Tables Vol C Tables 4.2.6.8 and 6.1.1.4'
H H 0.0000 0.0000 'International Tables Vol C Tables 4.2.6.8 and 6.1.1.4'
Cl Cl 0.1484 0.1585 'International Tables Vol C Tables 4.2.6.8 and 6.1.1.4'
N N 0.0061 0.0033 'International Tables Vol C Tables 4.2.6.8 and 6.1.1.4'
Pb Pb -3.3944 10.1111 'International Tables Vol C Tables 4.2.6.8 and 6.1.1.4'

loop_
_geom_angle_atom_site_label_1
_geom_angle_atom_site_label_2
_geom_angle_atom_site_label_3
_geom_angle
_geom_angle_site_symmetry_1
_geom_angle_site_symmetry_3
_geom_angle_publ_flag
N1 Pb1 N41 80.81(12) . . ?
N1 Pb1 N21 79.29(12) . . ?
N41 Pb1 N21 158.18(12) . . ?
N1 Pb1 Cl1 88.05(10) . . ?
N41 Pb1 Cl1 93.00(10) . . ?
N21 Pb1 Cl1 95.17(9) . . ?
C30 N1 C60 106.0(3) . . ?
C30 N1 Pb1 127.4(3) . . ?
C60 N1 Pb1 125.6(3) . . ?
C24 N21 C12 119.7(4) . . ?
C24 N21 Pb1 129.7(3) . . ?
C12 N21 Pb1 110.5(3) . . ?
C13 C12 C17 123.5(4) . . ?
C13 C12 N21 117.3(4) . . ?
C17 C12 N21 119.1(4) . . ?
C14 C13 C12 117.0(4) . . ?
C14 C13 C18 122.0(5) . . ?
C12 C13 C18 120.9(4) . . ?
C15 C14 C13 121.0(5) . . ?
C15 C14 H14 119.5 . . ?
C13 C14 H14 119.5 . . ?
C16 C15 C14 120.7(5) . . ?
C16 C15 H15 119.7 . . ?
C14 C15 H15 119.7 . . ?
C15 C16 C17 122.1(5) . . ?
C15 C16 H16 119.0 . . ?
C17 C16 H16 119.0 . . ?
C16 C17 C12 115.8(5) . . ?
C16 C17 C21 121.5(4) . . ?
C12 C17 C21 122.6(4) . . ?
C13 C18 C20 113.0(4) . . ?
C13 C18 C19 111.1(5) . . ?
C20 C18 C19 110.2(5) . . ?
C13 C18 H18 107.4 . . ?
C20 C18 H18 107.4 . . ?
C19 C18 H18 107.4 . . ?
C18 C19 H19A 109.5 . . ?
C18 C19 H19B 109.5 . . ?
H19A C19 H19B 109.5 . . ?
C18 C19 H19C 109.5 . . ?
H19A C19 H19C 109.5 . . ?
H19B C19 H19C 109.5 . . ?
C18 C20 H20A 109.5 . . ?
C18 C20 H20B 109.5 . . ?
H20A C20 H20B 109.5 . . ?
C18 C20 H20C 109.5 . . ?
H20A C20 H20C 109.5 . . ?
H20B C20 H20C 109.5 . . ?
C17 C21 C23 110.5(4) . . ?
C17 C21 C22 111.7(4) . . ?
C23 C21 C22 111.0(5) . . ?
C17 C21 H21 107.8 . . ?
C23 C21 H21 107.8 . . ?
C22 C21 H21 107.8 . . ?
C21 C22 H22A 109.5 . . ?
C21 C22 H22B 109.5 . . ?
H22A C22 H22B 109.5 . . ?
C21 C22 H22C 109.5 . . ?
H22A C22 H22C 109.5 . . ?
H22B C22 H22C 109.5 . . ?
C21 C23 H23A 109.5 . . ?
C21 C23 H23B 109.5 . . ?
H23A C23 H23B 109.5 . . ?
C21 C23 H23C 109.5 . . ?
H23A C23 H23C 109.5 . . ?
H23B C23 H23C 109.5 . . ?
N21 C24 C25 124.5(4) . . ?
N21 C24 H24 117.8 . . ?
C25 C24 H24 117.8 . . ?
C26 C25 C30 118.0(4) . . ?
C26 C25 C24 115.2(4) . . ?
C30 C25 C24 126.8(4) . . ?
C27 C26 C25 124.7(4) . . ?
C27 C26 H26 117.6 . . ?
C25 C26 H26 117.6 . . ?
C26 C27 C28 117.0(4) . . ?
C26 C27 C31 120.2(4) . . ?
C28 C27 C31 122.9(4) . . ?
C29 C28 C27 120.1(4) . . ?
C29 C28 H28 119.9 . . ?
C27 C28 H28 119.9 . . ?
C28 C29 C30 122.9(4) . . ?
C28 C29 C59 131.6(4) . . ?
C30 C29 C59 105.5(4) . . ?
N1 C30 C29 111.4(4) . . ?
N1 C30 C25 131.3(4) . . ?
C29 C30 C25 117.3(4) . . ?
C33 C31 C32 108.7(5) . . ?
C33 C31 C27 110.0(4) . . ?
C32 C31 C27 112.0(4) . . ?
C33 C31 C34 109.5(5) . . ?
C32 C31 C34 107.9(5) . . ?
C27 C31 C34 108.7(4) . . ?
C31 C32 H32A 109.5 . . ?
C31 C32 H32B 109.5 . . ?
H32A C32 H32B 109.5 . . ?
C31 C32 H32C 109.5 . . ?
H32A C32 H32C 109.5 . . ?
H32B C32 H32C 109.5 . . ?
C31 C33 H33A 109.5 . . ?
C31 C33 H33B 109.5 . . ?
H33A C33 H33B 109.5 . . ?
C31 C33 H33C 109.5 . . ?
H33A C33 H33C 109.5 . . ?
H33B C33 H33C 109.5 . . ?
C31 C34 H34A 109.5 . . ?
C31 C34 H34B 109.5 . . ?
H34A C34 H34B 109.5 . . ?
C31 C34 H34C 109.5 . . ?
H34A C34 H34C 109.5 . . ?
H34B C34 H34C 109.5 . . ?
C54 N41 C42 121.0(4) . . ?
C54 N41 Pb1 128.4(3) . . ?
C42 N41 Pb1 110.3(3) . . ?
C43 C42 C47 121.9(4) . . ?
C43 C42 N41 118.1(4) . . ?
C47 C42 N41 119.7(4) . . ?
C44 C43 C42 117.8(4) . . ?
C44 C43 C48 119.9(5) . . ?
C42 C43 C48 122.2(4) . . ?
C45 C44 C43 121.1(5) . . ?
C45 C44 H44 119.4 . . ?
C43 C44 H44 119.4 . . ?
C44 C45 C46 120.3(5) . . ?
C44 C45 H45 119.9 . . ?
C46 C45 H45 119.9 . . ?
C45 C46 C47 121.3(5) . . ?
C45 C46 H46 119.3 . . ?
C47 C46 H46 119.3 . . ?
C46 C47 C42 117.5(4) . . ?
C46 C47 C51 118.9(4) . . ?
C42 C47 C51 123.6(4) . . ?
C49 C48 C50 111.2(6) . . ?
C49 C48 C43 110.7(5) . . ?
C50 C48 C43 112.3(5) . . ?
C49 C48 H48 107.5 . . ?
C50 C48 H48 107.5 . . ?
C43 C48 H48 107.5 . . ?
C48 C49 H49A 109.5 . . ?
C48 C49 H49B 109.5 . . ?
H49A C49 H49B 109.5 . . ?
C48 C49 H49C 109.5 . . ?
H49A C49 H49C 109.5 . . ?
H49B C49 H49C 109.5 . . ?
C48 C50 H50A 109.5 . . ?
C48 C50 H50B 109.5 . . ?
H50A C50 H50B 109.5 . . ?
C48 C50 H50C 109.5 . . ?
H50A C50 H50C 109.5 . . ?
H50B C50 H50C 109.5 . . ?
C47 C51 C53 110.1(4) . . ?
C47 C51 C52 113.7(4) . . ?
C53 C51 C52 110.8(5) . . ?
C47 C51 H51 107.3 . . ?
C53 C51 H51 107.3 . . ?
C52 C51 H51 107.3 . . ?
C51 C52 H52A 109.5 . . ?
C51 C52 H52B 109.5 . . ?
H52A C52 H52B 109.5 . . ?
C51 C52 H52C 109.5 . . ?
H52A C52 H52C 109.5 . . ?
H52B C52 H52C 109.5 . . ?
C51 C53 H53A 109.5 . . ?
C51 C53 H53B 109.5 . . ?
H53A C53 H53B 109.5 . . ?
C51 C53 H53C 109.5 . . ?
H53A C53 H53C 109.5 . . ?
H53B C53 H53C 109.5 . . ?
N41 C54 C55 125.7(4) . . ?
N41 C54 H54 117.1 . . ?
C55 C54 H54 117.1 . . ?
C60 C55 C56 117.9(4) . . ?
C60 C55 C54 126.6(4) . . ?
C56 C55 C54 115.5(4) . . ?
C57 C56 C55 124.1(4) . . ?
C57 C56 H56 118.0 . . ?
C55 C56 H56 118.0 . . ?
C56 C57 C58 117.1(4) . . ?
C56 C57 C61 123.4(5) . . ?
C58 C57 C61 119.5(4) . . ?
C57 C58 C59 120.5(4) . . ?
C57 C58 H58 119.7 . . ?
C59 C58 H58 119.7 . . ?
C58 C59 C60 122.1(4) . . ?
C58 C59 C29 130.8(4) . . ?
C60 C59 C29 107.1(4) . . ?
N1 C60 C59 110.0(4) . . ?
N1 C60 C55 131.7(4) . . ?
C59 C60 C55 118.3(4) . . ?
C63 C61 C64 111.4(7) . . ?
C63 C61 C57 110.6(5) . . ?
C64 C61 C57 113.1(5) . . ?
C63 C61 C62 108.0(7) . . ?
C64 C61 C62 105.5(7) . . ?
C57 C61 C62 107.9(6) . . ?
C61 C62 H62A 109.5 . . ?
C61 C62 H62B 109.5 . . ?
H62A C62 H62B 109.5 . . ?
C61 C62 H62C 109.5 . . ?
H62A C62 H62C 109.5 . . ?
H62B C62 H62C 109.5 . . ?
C61 C63 H63A 109.5 . . ?
C61 C63 H63B 109.5 . . ?
H63A C63 H63B 109.5 . . ?
C61 C63 H63C 109.5 . . ?
H63A C63 H63C 109.5 . . ?
H63B C63 H63C 109.5 . . ?
C61 C64 H64A 109.5 . . ?
C61 C64 H64B 109.5 . . ?
H64A C64 H64B 109.5 . . ?
C61 C64 H64C 109.5 . . ?
H64A C64 H64C 109.5 . . ?
H64B C64 H64C 109.5 . . ?
C102 C101 C106 120.0 . . ?
C102 C101 H101 120.0 . . ?
C106 C101 H101 120.0 . . ?
C103 C102 C101 120.0 . . ?
C103 C102 H102 120.0 . . ?
C101 C102 H102 120.0 . . ?
C102 C103 C104 120.0 . . ?
C102 C103 H103 120.0 . . ?
C104 C103 H103 120.0 . . ?
C105 C104 C103 120.0 . . ?
C105 C104 H104 120.0 . . ?
C103 C104 H104 120.0 . . ?
C106 C105 C104 120.0 . . ?
C106 C105 H105 120.0 . . ?
C104 C105 H105 120.0 . . ?
C105 C106 C101 120.0 . . ?
C105 C106 C107 117.6(8) . . ?
C101 C106 C107 122.4(8) . . ?
C106 C107 H10A 109.5 . . ?
C106 C107 H10B 109.5 . . ?
H10A C107 H10B 109.5 . . ?
C106 C107 H10C 109.5 . . ?
H10A C107 H10C 109.5 . . ?
H10B C107 H10C 109.5 . . ?

loop_
_geom_bond_atom_site_label_1
_geom_bond_atom_site_label_2
_geom_bond_distance
_geom_bond_site_symmetry_2
_geom_bond_publ_flag
Pb1 N1 2.292(3) . ?
Pb1 N41 2.510(4) . ?
Pb1 N21 2.543(4) . ?
Pb1 Cl1 2.5631(13) . ?
N1 C30 1.386(6) . ?
N1 C60 1.396(5) . ?
N21 C24 1.274(6) . ?
N21 C12 1.441(5) . ?
C12 C13 1.407(7) . ?
C12 C17 1.412(6) . ?
C13 C14 1.399(7) . ?
C13 C18 1.516(7) . ?
C14 C15 1.380(8) . ?
C14 H14 0.9500 . ?
C15 C16 1.372(8) . ?
C15 H15 0.9500 . ?
C16 C17 1.402(7) . ?
C16 H16 0.9500 . ?
C17 C21 1.505(7) . ?
C18 C20 1.524(8) . ?
C18 C19 1.526(8) . ?
C18 H18 1.0000 . ?
C19 H19A 0.9800 . ?
C19 H19B 0.9800 . ?
C19 H19C 0.9800 . ?
C20 H20A 0.9800 . ?
C20 H20B 0.9800 . ?
C20 H20C 0.9800 . ?
C21 C23 1.528(8) . ?
C21 C22 1.532(7) . ?
C21 H21 1.0000 . ?
C22 H22A 0.9800 . ?
C22 H22B 0.9800 . ?
C22 H22C 0.9800 . ?
C23 H23A 0.9800 . ?
C23 H23B 0.9800 . ?
C23 H23C 0.9800 . ?
C24 C25 1.449(6) . ?
C24 H24 0.9500 . ?
C25 C26 1.403(6) . ?
C25 C30 1.419(6) . ?
C26 C27 1.385(6) . ?
C26 H26 0.9500 . ?
C27 C28 1.396(7) . ?
C27 C31 1.537(6) . ?
C28 C29 1.395(6) . ?
C28 H28 0.9500 . ?
C29 C30 1.408(6) . ?
C29 C59 1.432(6) . ?
C31 C33 1.519(8) . ?
C31 C32 1.524(7) . ?
C31 C34 1.539(7) . ?
C32 H32A 0.9800 . ?
C32 H32B 0.9800 . ?
C32 H32C 0.9800 . ?
C33 H33A 0.9800 . ?
C33 H33B 0.9800 . ?
C33 H33C 0.9800 . ?
C34 H34A 0.9800 . ?
C34 H34B 0.9800 . ?
C34 H34C 0.9800 . ?
N41 C54 1.278(6) . ?
N41 C42 1.445(5) . ?
C42 C43 1.402(7) . ?
C42 C47 1.403(7) . ?
C43 C44 1.396(7) . ?
C43 C48 1.540(7) . ?
C44 C45 1.375(8) . ?
C44 H44 0.9500 . ?
C45 C46 1.376(8) . ?
C45 H45 0.9500 . ?
C46 C47 1.400(7) . ?
C46 H46 0.9500 . ?
C47 C51 1.528(7) . ?
C48 C49 1.505(8) . ?
C48 C50 1.524(9) . ?
C48 H48 1.0000 . ?
C49 H49A 0.9800 . ?
C49 H49B 0.9800 . ?
C49 H49C 0.9800 . ?
C50 H50A 0.9800 . ?
C50 H50B 0.9800 . ?
C50 H50C 0.9800 . ?
C51 C53 1.531(7) . ?
C51 C52 1.531(8) . ?
C51 H51 1.0000 . ?
C52 H52A 0.9800 . ?
C52 H52B 0.9800 . ?
C52 H52C 0.9800 . ?
C53 H53A 0.9800 . ?
C53 H53B 0.9800 . ?
C53 H53C 0.9800 . ?
C54 C55 1.448(6) . ?
C54 H54 0.9500 . ?
C55 C60 1.411(6) . ?
C55 C56 1.411(6) . ?
C56 C57 1.392(7) . ?
C56 H56 0.9500 . ?
C57 C58 1.395(7) . ?
C57 C61 1.530(7) . ?
C58 C59 1.397(6) . ?
C58 H58 0.9500 . ?
C59 C60 1.409(6) . ?
C61 C63 1.500(10) . ?
C61 C64 1.509(8) . ?
C61 C62 1.559(10) . ?
C62 H62A 0.9800 . ?
C62 H62B 0.9800 . ?
C62 H62C 0.9800 . ?
C63 H63A 0.9800 . ?
C63 H63B 0.9800 . ?
C63 H63C 0.9800 . ?
C64 H64A 0.9800 . ?
C64 H64B 0.9800 . ?
C64 H64C 0.9800 . ?
C101 C102 1.3900 . ?
C101 C106 1.3900 . ?
C101 H101 0.9500 . ?
C102 C103 1.3900 . ?
C102 H102 0.9500 . ?
C103 C104 1.3900 . ?
C103 H103 0.9500 . ?
C104 C105 1.3900 . ?
C104 H104 0.9500 . ?
C105 C106 1.3900 . ?
C105 H105 0.9500 . ?
C106 C107 1.394(13) . ?
C107 H10A 0.9800 . ?
C107 H10B 0.9800 . ?
C107 H10C 0.9800 . ?

loop_
_geom_torsion_atom_site_label_1
_geom_torsion_atom_site_label_2
_geom_torsion_atom_site_label_3
_geom_torsion_atom_site_label_4
_geom_torsion
_geom_torsion_site_symmetry_1
_geom_torsion_site_symmetry_2
_geom_torsion_site_symmetry_3
_geom_torsion_site_symmetry_4
_geom_torsion_publ_flag
C24 N21 C12 C13 -100.8(5) . . . . ?
Pb1 N21 C12 C13 83.0(4) . . . . ?
C24 N21 C12 C17 83.1(6) . . . . ?
Pb1 N21 C12 C17 -93.1(4) . . . . ?
C17 C12 C13 C14 -1.0(7) . . . . ?
N21 C12 C13 C14 -176.8(4) . . . . ?
C17 C12 C13 C18 -177.7(4) . . . . ?
N21 C12 C13 C18 6.4(6) . . . . ?
C12 C13 C14 C15 0.3(8) . . . . ?
C18 C13 C14 C15 177.0(5) . . . . ?
C13 C14 C15 C16 0.9(8) . . . . ?
C14 C15 C16 C17 -1.4(8) . . . . ?
C15 C16 C17 C12 0.8(7) . . . . ?
C15 C16 C17 C21 -178.3(5) . . . . ?
C13 C12 C17 C16 0.4(7) . . . . ?
N21 C12 C17 C16 176.2(4) . . . . ?
C13 C12 C17 C21 179.5(4) . . . . ?
N21 C12 C17 C21 -4.7(7) . . . . ?
C14 C13 C18 C20 36.7(7) . . . . ?
C12 C13 C18 C20 -146.7(5) . . . . ?
C14 C13 C18 C19 -87.8(6) . . . . ?
C12 C13 C18 C19 88.7(6) . . . . ?
C16 C17 C21 C23 70.9(6) . . . . ?
C12 C17 C21 C23 -108.1(5) . . . . ?
C16 C17 C21 C22 -53.2(6) . . . . ?
C12 C17 C21 C22 127.8(5) . . . . ?
C12 N21 C24 C25 179.0(4) . . . . ?
Pb1 N21 C24 C25 -5.6(7) . . . . ?
N21 C24 C25 C26 -179.6(5) . . . . ?
N21 C24 C25 C30 -1.1(8) . . . . ?
C30 C25 C26 C27 0.2(7) . . . . ?
C24 C25 C26 C27 178.9(4) . . . . ?
C25 C26 C27 C28 1.8(7) . . . . ?
C25 C26 C27 C31 -177.8(4) . . . . ?
C26 C27 C28 C29 -2.0(7) . . . . ?
C31 C27 C28 C29 177.6(4) . . . . ?
C27 C28 C29 C30 0.2(7) . . . . ?
C27 C28 C29 C59 -177.9(5) . . . . ?
C60 N1 C30 C29 -1.2(5) . . . . ?
Pb1 N1 C30 C29 -170.2(3) . . . . ?
C60 N1 C30 C25 179.7(4) . . . . ?
Pb1 N1 C30 C25 10.6(7) . . . . ?
C28 C29 C30 N1 -177.4(4) . . . . ?
C59 C29 C30 N1 1.1(5) . . . . ?
C28 C29 C30 C25 1.9(7) . . . . ?
C59 C29 C30 C25 -179.6(4) . . . . ?
C26 C25 C30 N1 177.1(4) . . . . ?
C24 C25 C30 N1 -1.4(8) . . . . ?
C26 C25 C30 C29 -2.0(6) . . . . ?
C24 C25 C30 C29 179.5(4) . . . . ?
C26 C27 C31 C33 -63.1(6) . . . . ?
C28 C27 C31 C33 117.4(5) . . . . ?
C26 C27 C31 C32 175.9(5) . . . . ?
C28 C27 C31 C32 -3.7(7) . . . . ?
C26 C27 C31 C34 56.8(6) . . . . ?
C28 C27 C31 C34 -122.8(5) . . . . ?
C54 N41 C42 C43 110.9(5) . . . . ?
Pb1 N41 C42 C43 -75.1(4) . . . . ?
C54 N41 C42 C47 -75.1(6) . . . . ?
Pb1 N41 C42 C47 98.9(4) . . . . ?
C47 C42 C43 C44 1.0(7) . . . . ?
N41 C42 C43 C44 174.8(4) . . . . ?
C47 C42 C43 C48 178.6(4) . . . . ?
N41 C42 C43 C48 -7.5(7) . . . . ?
C42 C43 C44 C45 -0.7(8) . . . . ?
C48 C43 C44 C45 -178.3(5) . . . . ?
C43 C44 C45 C46 0.4(9) . . . . ?
C44 C45 C46 C47 -0.5(9) . . . . ?
C45 C46 C47 C42 0.8(8) . . . . ?
C45 C46 C47 C51 -178.9(5) . . . . ?
C43 C42 C47 C46 -1.1(7) . . . . ?
N41 C42 C47 C46 -174.8(4) . . . . ?
C43 C42 C47 C51 178.6(4) . . . . ?
N41 C42 C47 C51 4.9(7) . . . . ?
C44 C43 C48 C49 85.8(7) . . . . ?
C42 C43 C48 C49 -91.7(6) . . . . ?
C44 C43 C48 C50 -39.1(7) . . . . ?
C42 C43 C48 C50 143.3(6) . . . . ?
C46 C47 C51 C53 -73.9(6) . . . . ?
C42 C47 C51 C53 106.4(6) . . . . ?
C46 C47 C51 C52 51.1(6) . . . . ?
C42 C47 C51 C52 -128.6(5) . . . . ?
C42 N41 C54 C55 175.9(5) . . . . ?
Pb1 N41 C54 C55 3.1(7) . . . . ?
N41 C54 C55 C60 3.5(8) . . . . ?
N41 C54 C55 C56 -176.6(5) . . . . ?
C60 C55 C56 C57 -0.7(8) . . . . ?
C54 C55 C56 C57 179.4(5) . . . . ?
C55 C56 C57 C58 1.5(8) . . . . ?
C55 C56 C57 C61 -178.6(6) . . . . ?
C56 C57 C58 C59 -1.1(8) . . . . ?
C61 C57 C58 C59 178.9(5) . . . . ?
C57 C58 C59 C60 0.1(8) . . . . ?
C57 C58 C59 C29 -179.8(5) . . . . ?
C28 C29 C59 C58 -2.3(9) . . . . ?
C30 C29 C59 C58 179.3(5) . . . . ?
C28 C29 C59 C60 177.8(5) . . . . ?
C30 C29 C59 C60 -0.5(5) . . . . ?
C30 N1 C60 C59 0.8(5) . . . . ?
Pb1 N1 C60 C59 170.1(3) . . . . ?
C30 N1 C60 C55 179.9(5) . . . . ?
Pb1 N1 C60 C55 -10.8(7) . . . . ?
C58 C59 C60 N1 179.9(4) . . . . ?
C29 C59 C60 N1 -0.2(5) . . . . ?
C58 C59 C60 C55 0.7(7) . . . . ?
C29 C59 C60 C55 -179.4(4) . . . . ?
C56 C55 C60 N1 -179.4(5) . . . . ?
C54 C55 C60 N1 0.5(8) . . . . ?
C56 C55 C60 C59 -0.4(7) . . . . ?
C54 C55 C60 C59 179.5(5) . . . . ?
C56 C57 C61 C63 125.4(7) . . . . ?
C58 C57 C61 C63 -54.7(8) . . . . ?
C56 C57 C61 C64 -0.5(10) . . . . ?
C58 C57 C61 C64 179.5(7) . . . . ?
C56 C57 C61 C62 -116.7(7) . . . . ?
C58 C57 C61 C62 63.2(8) . . . . ?
C106 C101 C102 C103 0.0 . . . . ?
C101 C102 C103 C104 0.0 . . . . ?
C102 C103 C104 C105 0.0 . . . . ?
C103 C104 C105 C106 0.0 . . . . ?
C104 C105 C106 C101 0.0 . . . . ?
C104 C105 C106 C107 -178.3(8) . . . . ?
C102 C101 C106 C105 0.0 . . . . ?
C102 C101 C106 C107 178.2(9) . . . . ?
